data_7051688
loop_
_publ_author_name
'Shiraishi, Kentaro'
'Kashiwabara, Taigo'
'Sanji, Takanobu'
'Tanaka, Masato'

_publ_section_title
;
 Aggregation-induced emission of dendritic phosphole oxides
;
_journal_issue 8
_journal_name_full 'New Journal of Chemistry'
_journal_page_first 1680
_journal_paper_doi 10.1039/b900923j
_journal_volume 33
_journal_year 2009
_chemical_formula_moiety 'C26 H23 O P '
_chemical_formula_sum 'C26 H23 O P'
_chemical_formula_weight 382.44
_space_group_IT_number 14
_symmetry_cell_setting monoclinic
_symmetry_Int_Tables_number 14
_symmetry_space_group_name_Hall '-P 2yn'
_symmetry_space_group_name_H-M 'P 1 21/n 1'
_cell_angle_alpha 90
_cell_angle_beta 103.399(4)
_cell_angle_gamma 90
_cell_formula_units_Z 4
_cell_length_a 8.737(2)
_cell_length_b 14.917(4)
_cell_length_c 15.313(4)
_cell_measurement_reflns_used 5851
_cell_measurement_temperature 113.1
_cell_measurement_theta_max 27.5
_cell_measurement_theta_min 3.0
_cell_volume 1941.4(9)
_computing_cell_refinement CrystalClear
_computing_data_collection CrystalClear
_computing_data_reduction CrystalStructure
_computing_publication_material 'CrystalStructure 3.6.0'
_computing_structure_refinement CRYSTALS
_computing_structure_solution SIR97
_diffrn_detector_area_resol_mean 7.31
_diffrn_measured_fraction_theta_full 0.9554
_diffrn_measured_fraction_theta_max 0.9554
_diffrn_measurement_device_type 'Rigaku Saturn'
_diffrn_measurement_method \w
_diffrn_radiation_type 'Mo K\a'
_diffrn_radiation_wavelength 0.7107
_diffrn_reflns_av_R_equivalents 0.016
_diffrn_reflns_limit_h_max 11
_diffrn_reflns_limit_h_min -9
_diffrn_reflns_limit_k_max 19
_diffrn_reflns_limit_k_min -19
_diffrn_reflns_limit_l_max 18
_diffrn_reflns_limit_l_min -19
_diffrn_reflns_number 13782
_diffrn_reflns_theta_full 27.48
_diffrn_reflns_theta_max 27.48
_exptl_absorpt_coefficient_mu 0.156
_exptl_absorpt_correction_T_max 0.869
_exptl_absorpt_correction_T_min 0.830
_exptl_absorpt_correction_type multi-scan
_exptl_absorpt_process_details 'Jacobson, R. (1998) Private communication'
_exptl_crystal_colour yellow
_exptl_crystal_density_diffrn 1.308
_exptl_crystal_density_method 'not measured'
_exptl_crystal_description block
_exptl_crystal_F_000 808.00
_exptl_crystal_size_max 1.00
_exptl_crystal_size_mid 1.00
_exptl_crystal_size_min 0.90
_refine_diff_density_max 0.35
_refine_diff_density_min -0.29
_refine_ls_extinction_method none
_refine_ls_goodness_of_fit_ref 1.099
_refine_ls_hydrogen_treatment refall
_refine_ls_number_parameters 345
_refine_ls_number_reflns 3714
_refine_ls_R_factor_gt 0.0340
_refine_ls_shift/su_max 0.0000
_refine_ls_structure_factor_coef F
_refine_ls_weighting_details 'w = 1/[0.0010Fo^2^ + 3.0000\s(Fo^2^) + 0.5000]'
_refine_ls_weighting_scheme calc
_refine_ls_wR_factor_ref 0.0470
_reflns_number_gt 3714
_reflns_number_total 4282
_reflns_threshold_expression F^2^>2.0\s(F^2^)
_cod_data_source_file b900923j.txt
_cod_data_source_block '__1a'
_cod_original_cell_volume 1941.5(9)
_cod_original_formula_sum 'C26 H23 O P '
_cod_database_code 7051688

loop_
_symmetry_equiv_pos_site_id
_symmetry_equiv_pos_as_xyz
1 +X,+Y,+Z
2 1/2-X,1/2+Y,1/2-Z
3 -X,-Y,-Z
4 1/2+X,1/2-Y,1/2+Z

loop_
_atom_site_label
_atom_site_type_symbol
_atom_site_fract_x
_atom_site_fract_y
_atom_site_fract_z
_atom_site_U_iso_or_equiv
_atom_site_adp_type
_atom_site_occupancy
_atom_site_symmetry_multiplicity
_atom_site_calc_flag
_atom_site_refinement_flags
_atom_site_disorder_assembly
_atom_site_disorder_group
P1 P 0.69190(3) 0.24502(2) 0.07295(2) 0.01261(8) Uani 1.00 1 d . . .
O1 O 0.79133(10) 0.16789(6) 0.05856(6) 0.0182(2) Uani 1.00 1 d . . .
C1 C 0.58813(13) 0.29372(8) -0.03267(8) 0.0139(3) Uani 1.00 1 d . . .
C2 C 0.4807(2) 0.36333(9) -0.03612(9) 0.0193(3) Uani 1.00 1 d . . .
C3 C 0.4041(2) 0.39939(10) -0.11826(9) 0.0227(3) Uani 1.00 1 d . . .
C4 C 0.4340(2) 0.36551(9) -0.19736(9) 0.0220(3) Uani 1.00 1 d . . .
C5 C 0.5413(2) 0.29650(9) -0.19419(9) 0.0217(3) Uani 1.00 1 d . . .
C6 C 0.6184(2) 0.26027(9) -0.11225(8) 0.0180(3) Uani 1.00 1 d . . .
C7 C 0.54830(13) 0.22520(8) 0.13768(8) 0.0136(3) Uani 1.00 1 d . . .
C8 C 0.5732(1) 0.28372(8) 0.20693(8) 0.0145(3) Uani 1.00 1 d . . .
C9 C 0.7093(1) 0.34634(8) 0.21150(8) 0.0146(3) Uani 1.00 1 d . . .
C10 C 0.78750(13) 0.33503(8) 0.14502(8) 0.0144(3) Uani 1.00 1 d . . .
C11 C 0.42672(13) 0.15508(8) 0.11608(8) 0.0133(3) Uani 1.00 1 d . . .
C12 C 0.4684(1) 0.06872(8) 0.09444(8) 0.0154(3) Uani 1.00 1 d . . .
C13 C 0.3569(2) 0.00099(9) 0.07603(8) 0.0177(3) Uani 1.00 1 d . . .
C14 C 0.2013(2) 0.01870(9) 0.07765(8) 0.0186(3) Uani 1.00 1 d . . .
C15 C 0.1574(2) 0.10460(9) 0.09731(8) 0.0192(3) Uani 1.00 1 d . . .
C16 C 0.2690(1) 0.17231(9) 0.11632(8) 0.0168(3) Uani 1.00 1 d . . .
C17 C 0.9295(1) 0.37895(8) 0.12917(8) 0.0155(3) Uani 1.00 1 d . . .
C18 C 1.0278(2) 0.43510(10) 0.19171(9) 0.0234(3) Uani 1.00 1 d . . .
C19 C 1.1598(2) 0.47549(10) 0.17251(10) 0.0263(4) Uani 1.00 1 d . . .
C20 C 1.1995(2) 0.46031(10) 0.09158(10) 0.0235(3) Uani 1.00 1 d . . .
C21 C 1.1067(2) 0.40290(10) 0.02968(9) 0.0233(3) Uani 1.00 1 d . . .
C22 C 0.9742(2) 0.36323(9) 0.04808(9) 0.0192(3) Uani 1.00 1 d . . .
C23 C 0.4791(2) 0.28550(9) 0.27807(8) 0.0188(3) Uani 1.00 1 d . . .
C24 C 0.5695(2) 0.32923(10) 0.36499(9) 0.0229(3) Uani 1.00 1 d . . .
C25 C 0.6256(2) 0.42122(10) 0.34243(9) 0.0232(3) Uani 1.00 1 d . . .
C26 C 0.7519(2) 0.41098(9) 0.28901(8) 0.0183(3) Uani 1.00 1 d . . .
H1 H 0.462(2) 0.3871(10) 0.0187(11) 0.024(4) Uiso 1.00 1 d . . .
H2 H 0.332(2) 0.4448(12) -0.1190(11) 0.033(4) Uiso 1.00 1 d . . .
H3 H 0.381(2) 0.3897(11) -0.2560(11) 0.029(4) Uiso 1.00 1 d . . .
H4 H 0.564(2) 0.2734(12) -0.2502(12) 0.034(5) Uiso 1.00 1 d . . .
H5 H 0.696(2) 0.2122(11) -0.1099(10) 0.023(4) Uiso 1.00 1 d . . .
H6 H 0.575(2) 0.0566(10) 0.0939(10) 0.019(4) Uiso 1.00 1 d . . .
H7 H 0.386(2) -0.0574(11) 0.0622(9) 0.019(4) Uiso 1.00 1 d . . .
H8 H 0.122(2) -0.0266(10) 0.0633(10) 0.019(4) Uiso 1.00 1 d . . .
H9 H 0.051(2) 0.1184(10) 0.0962(10) 0.021(4) Uiso 1.00 1 d . . .
H10 H 0.238(2) 0.2346(11) 0.1265(10) 0.022(4) Uiso 1.00 1 d . . .
H11 H 1.005(2) 0.4452(11) 0.2527(11) 0.026(4) Uiso 1.00 1 d . . .
H12 H 1.227(2) 0.5150(11) 0.2192(11) 0.031(4) Uiso 1.00 1 d . . .
H13 H 1.293(2) 0.4901(12) 0.0771(10) 0.028(4) Uiso 1.00 1 d . . .
H14 H 1.130(2) 0.3903(11) -0.0288(11) 0.032(4) Uiso 1.00 1 d . . .
H15 H 0.912(2) 0.3247(10) 0.0051(11) 0.024(4) Uiso 1.00 1 d . . .
H16 H 0.378(2) 0.3208(10) 0.2572(10) 0.020(4) Uiso 1.00 1 d . . .
H17 H 0.443(2) 0.2257(10) 0.2858(9) 0.013(3) Uiso 1.00 1 d . . .
H18 H 0.500(2) 0.3341(11) 0.4061(11) 0.027(4) Uiso 1.00 1 d . . .
H19 H 0.662(2) 0.2928(11) 0.3922(11) 0.029(4) Uiso 1.00 1 d . . .
H20 H 0.529(2) 0.4566(11) 0.3052(10) 0.027(4) Uiso 1.00 1 d . . .
H21 H 0.669(2) 0.4559(11) 0.3981(11) 0.026(4) Uiso 1.00 1 d . . .
H22 H 0.851(2) 0.3862(10) 0.3298(10) 0.017(4) Uiso 1.00 1 d . . .
H23 H 0.776(2) 0.4714(11) 0.2657(10) 0.023(4) Uiso 1.00 1 d . . .

loop_
_atom_site_aniso_label
_atom_site_aniso_U_11
_atom_site_aniso_U_22
_atom_site_aniso_U_33
_atom_site_aniso_U_12
_atom_site_aniso_U_13
_atom_site_aniso_U_23
P1 0.0108(2) 0.0147(2) 0.0128(2) 0.00075(11) 0.00366(12) -0.00062(11)
O1 0.0146(4) 0.0178(5) 0.0233(5) 0.0030(3) 0.0067(3) -0.0008(3)
C1 0.0124(5) 0.0165(6) 0.0131(6) -0.0021(4) 0.0034(4) -0.0003(4)
C2 0.0187(6) 0.0238(7) 0.0164(6) 0.0030(5) 0.0063(5) -0.0002(5)
C3 0.0192(6) 0.0255(7) 0.0229(7) 0.0056(5) 0.0042(5) 0.0052(5)
C4 0.0226(7) 0.0253(7) 0.0163(6) -0.0043(5) 0.0007(5) 0.0040(5)
C5 0.0267(7) 0.0246(7) 0.0149(6) -0.0059(6) 0.0072(5) -0.0030(5)
C6 0.0195(6) 0.0182(6) 0.0173(6) -0.0020(5) 0.0064(5) -0.0021(5)
C7 0.0114(5) 0.0153(6) 0.0144(6) 0.0021(4) 0.0034(4) 0.0023(4)
C8 0.0137(6) 0.0161(6) 0.0140(6) 0.0015(5) 0.0036(4) 0.0020(4)
C9 0.0136(5) 0.0162(6) 0.0131(6) 0.0008(5) 0.0015(4) 0.0010(4)
C10 0.0131(5) 0.0159(6) 0.0134(6) 0.0004(5) 0.0012(4) 0.0001(4)
C11 0.0127(5) 0.0165(6) 0.0106(5) 0.0001(4) 0.0023(4) 0.0021(4)
C12 0.0135(6) 0.0187(6) 0.0142(6) 0.0021(5) 0.0034(4) 0.0022(5)
C13 0.0219(6) 0.0165(6) 0.0147(6) -0.0003(5) 0.0045(5) 0.0006(5)
C14 0.0175(6) 0.0249(7) 0.0130(6) -0.0064(5) 0.0027(5) 0.0013(5)
C15 0.0123(6) 0.0295(7) 0.0156(6) 0.0000(5) 0.0026(5) 0.0018(5)
C16 0.0153(6) 0.0199(6) 0.0153(6) 0.0037(5) 0.0040(5) 0.0011(5)
C17 0.0130(5) 0.0167(6) 0.0164(6) 0.0009(5) 0.0024(4) 0.0022(5)
C18 0.0198(6) 0.0306(8) 0.0200(7) -0.0057(6) 0.0053(5) -0.0037(6)
C19 0.0195(7) 0.0296(8) 0.0293(7) -0.0070(6) 0.0046(6) -0.0042(6)
C20 0.0161(6) 0.0230(7) 0.0330(7) -0.0027(5) 0.0089(5) 0.0019(6)
C21 0.0205(6) 0.0270(7) 0.0251(7) -0.0015(5) 0.0107(5) -0.0005(5)
C22 0.0169(6) 0.0207(6) 0.0207(6) -0.0011(5) 0.0058(5) -0.0024(5)
C23 0.0213(6) 0.0218(7) 0.0155(6) -0.0026(5) 0.0091(5) -0.0022(5)
C24 0.0272(7) 0.0282(7) 0.0154(6) -0.0041(6) 0.0092(5) -0.0029(5)
C25 0.0264(7) 0.0253(7) 0.0202(7) -0.0052(6) 0.0101(6) -0.0079(5)
C26 0.0196(6) 0.0203(7) 0.0152(6) -0.0027(5) 0.0044(5) -0.0028(5)

loop_
_atom_type_symbol
_atom_type_description
_atom_type_scat_dispersion_real
_atom_type_scat_dispersion_imag
_atom_type_scat_source
C C 0.003 0.002
;
International Tables for Crystallography
(1992, Vol. C, Tables 4.2.6.8 and 6.1.1.4)
;
H H 0.000 0.000
;
International Tables for Crystallography
(1992, Vol. C, Table 6.1.1.4)
;
O O 0.011 0.006
;
International Tables for Crystallography
(1992, Vol. C, Tables 4.2.6.8 and 6.1.1.4)
;
P P 0.102 0.094
;
International Tables for Crystallography
(1992, Vol. C, Tables 4.2.6.8 and 6.1.1.4)
;

loop_
_geom_angle_atom_site_label_1
_geom_angle_atom_site_label_2
_geom_angle_atom_site_label_3
_geom_angle
_geom_angle_publ_flag
_geom_angle_site_symmetry_1
_geom_angle_site_symmetry_2
_geom_angle_site_symmetry_3
C(1) P(1) O(1) 111.47(6) ? . . .
C(7) P(1) O(1) 117.46(6) ? . . .
C(10) P(1) O(1) 117.38(5) ? . . .
C(7) P(1) C(1) 106.84(5) ? . . .
C(10) P(1) C(1) 108.10(5) ? . . .
P(1) C(1) C(2) 121.7(1) ? . . .
P(1) C(1) C(6) 118.57(9) ? . . .
C(10) P(1) C(7) 93.91(6) ? . . .
P(1) C(7) C(8) 108.72(9) ? . . .
P(1) C(7) C(11) 123.58(9) ? . . .
P(1) C(10) C(9) 107.84(9) ? . . .
P(1) C(10) C(17) 121.06(9) ? . . .
C(1) C(2) C(3) 120.2(1) ? . . .
C(6) C(1) C(2) 119.7(1) ? . . .
C(1) C(6) C(5) 119.9(1) ? . . .
C(2) C(3) C(4) 119.9(1) ? . . .
C(3) C(4) C(5) 120.1(1) ? . . .
C(4) C(5) C(6) 120.2(1) ? . . .
C(7) C(8) C(9) 114.8(1) ? . . .
C(11) C(7) C(8) 127.7(1) ? . . .
C(7) C(8) C(23) 124.2(1) ? . . .
C(7) C(11) C(12) 119.5(1) ? . . .
C(7) C(11) C(16) 121.8(1) ? . . .
C(8) C(9) C(10) 114.7(1) ? . . .
C(23) C(8) C(9) 120.9(1) ? . . .
C(8) C(9) C(26) 118.9(1) ? . . .
C(8) C(23) C(24) 112.2(1) ? . . .
C(26) C(9) C(10) 126.4(1) ? . . .
C(9) C(10) C(17) 131.0(1) ? . . .
C(9) C(26) C(25) 114.1(1) ? . . .
C(10) C(17) C(18) 123.9(1) ? . . .
C(10) C(17) C(22) 119.3(1) ? . . .
C(16) C(11) C(12) 118.6(1) ? . . .
C(11) C(12) C(13) 120.6(1) ? . . .
C(11) C(16) C(15) 120.6(1) ? . . .
C(12) C(13) C(14) 120.1(1) ? . . .
C(13) C(14) C(15) 119.9(1) ? . . .
C(14) C(15) C(16) 120.0(1) ? . . .
C(22) C(17) C(18) 116.8(1) ? . . .
C(17) C(18) C(19) 121.3(1) ? . . .
C(17) C(22) C(21) 121.6(1) ? . . .
C(18) C(19) C(20) 120.8(1) ? . . .
C(19) C(20) C(21) 119.0(1) ? . . .
C(20) C(21) C(22) 120.5(1) ? . . .
C(23) C(24) C(25) 108.4(1) ? . . .
C(24) C(25) C(26) 110.0(1) ? . . .
C(1) C(2) H(1) 119.6(9) ? . . .
C(1) C(6) H(5) 119.8(9) ? . . .
H(1) C(2) C(3) 120.2(9) ? . . .
C(2) C(3) H(2) 118(1) ? . . .
H(2) C(3) C(4) 121(1) ? . . .
C(3) C(4) H(3) 121(1) ? . . .
H(3) C(4) C(5) 118(1) ? . . .
C(4) C(5) H(4) 120(1) ? . . .
C(5) C(6) H(5) 120.3(9) ? . . .
H(4) C(5) C(6) 119(1) ? . . .
C(8) C(23) H(16) 111.1(9) ? . . .
C(8) C(23) H(17) 108.9(9) ? . . .
C(9) C(26) H(22) 105.8(8) ? . . .
C(9) C(26) H(23) 109.1(9) ? . . .
C(11) C(12) H(6) 119.1(9) ? . . .
C(11) C(16) H(10) 118.3(9) ? . . .
H(6) C(12) C(13) 120.3(9) ? . . .
C(12) C(13) H(7) 120.2(9) ? . . .
H(7) C(13) C(14) 119.6(9) ? . . .
C(13) C(14) H(8) 121.2(9) ? . . .
H(8) C(14) C(15) 118.8(9) ? . . .
C(14) C(15) H(9) 121.0(9) ? . . .
C(15) C(16) H(10) 121.0(9) ? . . .
H(9) C(15) C(16) 119.0(9) ? . . .
C(17) C(18) H(11) 120.0(9) ? . . .
C(17) C(22) H(15) 119(1) ? . . .
H(11) C(18) C(19) 118.7(9) ? . . .
C(18) C(19) H(12) 118(1) ? . . .
H(12) C(19) C(20) 120(1) ? . . .
C(19) C(20) H(13) 120.9(9) ? . . .
H(13) C(20) C(21) 120.1(9) ? . . .
C(20) C(21) H(14) 122.1(9) ? . . .
C(21) C(22) H(15) 119(1) ? . . .
H(14) C(21) C(22) 117.4(9) ? . . .
H(16) C(23) C(24) 106.9(8) ? . . .
H(17) C(23) C(24) 114.0(8) ? . . .
C(23) C(24) H(18) 108.7(9) ? . . .
C(23) C(24) H(19) 109(1) ? . . .
H(17) C(23) H(16) 103(1) ? . . .
H(18) C(24) C(25) 111(1) ? . . .
H(19) C(24) C(25) 108(1) ? . . .
C(24) C(25) H(20) 108.5(9) ? . . .
C(24) C(25) H(21) 110(1) ? . . .
H(19) C(24) H(18) 109(1) ? . . .
C(25) C(26) H(22) 109.1(9) ? . . .
C(25) C(26) H(23) 109(1) ? . . .
H(20) C(25) C(26) 110(1) ? . . .
H(21) C(25) C(26) 109(1) ? . . .
H(21) C(25) H(20) 107(1) ? . . .
H(23) C(26) H(22) 108(1) ? . . .

loop_
_geom_bond_atom_site_label_1
_geom_bond_atom_site_label_2
_geom_bond_distance
_geom_bond_publ_flag
_geom_bond_site_symmetry_1
_geom_bond_site_symmetry_2
P(1) O(1) 1.489(1) ? . .
P(1) C(1) 1.813(1) ? . .
P(1) C(7) 1.795(1) ? . .
P(1) C(10) 1.814(1) ? . .
C(1) C(2) 1.393(2) ? . .
C(1) C(6) 1.398(2) ? . .
C(2) C(3) 1.389(2) ? . .
C(3) C(4) 1.392(2) ? . .
C(4) C(5) 1.385(2) ? . .
C(5) C(6) 1.389(2) ? . .
C(7) C(8) 1.352(2) ? . .
C(7) C(11) 1.473(2) ? . .
C(8) C(9) 1.501(2) ? . .
C(8) C(23) 1.509(2) ? . .
C(9) C(10) 1.362(2) ? . .
C(9) C(26) 1.507(2) ? . .
C(10) C(17) 1.472(2) ? . .
C(11) C(12) 1.399(2) ? . .
C(11) C(16) 1.403(2) ? . .
C(12) C(13) 1.387(2) ? . .
C(13) C(14) 1.390(2) ? . .
C(14) C(15) 1.390(2) ? . .
C(15) C(16) 1.387(2) ? . .
C(17) C(18) 1.405(2) ? . .
C(17) C(22) 1.405(2) ? . .
C(18) C(19) 1.391(2) ? . .
C(19) C(20) 1.381(2) ? . .
C(20) C(21) 1.390(2) ? . .
C(21) C(22) 1.386(2) ? . .
C(23) C(24) 1.528(2) ? . .
C(24) C(25) 1.523(2) ? . .
C(25) C(26) 1.526(2) ? . .
C(2) H(1) 0.96(2) ? . .
C(3) H(2) 0.92(2) ? . .
C(4) H(3) 0.98(2) ? . .
C(5) H(4) 0.99(2) ? . .
C(6) H(5) 0.98(2) ? . .
C(12) H(6) 0.95(2) ? . .
C(13) H(7) 0.95(2) ? . .
C(14) H(8) 0.95(1) ? . .
C(15) H(9) 0.95(2) ? . .
C(16) H(10) 0.99(2) ? . .
C(18) H(11) 1.01(2) ? . .
C(19) H(12) 1.00(2) ? . .
C(20) H(13) 1.00(2) ? . .
C(21) H(14) 0.98(2) ? . .
C(22) H(15) 0.94(1) ? . .
C(23) H(16) 1.01(1) ? . .
C(23) H(17) 0.96(2) ? . .
C(24) H(18) 0.97(2) ? . .
C(24) H(19) 0.98(2) ? . .
C(25) H(20) 1.04(1) ? . .
C(25) H(21) 0.99(2) ? . .
C(26) H(22) 1.01(1) ? . .
C(26) H(23) 1.01(2) ? . .
H(7) C(13) 0.95(2) ? . .

loop_
_cod_related_entry_id
_cod_related_entry_database
_cod_related_entry_code
1 ChemSpider 30652896
